data_4319590
loop_
_publ_author_name
'P. Manikandan'
'R. Muthukumaran'
'K. R. Justin Thomas'
'B. Varghese'
'G. V. R. Chandramouli'
'P. T. Manoharan'

_publ_section_title
;
 Copper(II) Azide Complexes of Aliphatic and Aromatic Amine Based
 Tridentate Ligands: Novel Structure, Spectroscopy, and Magnetic
 Properties
;
_journal_name_full 'Inorganic Chemistry'
_journal_page_first 2378
_journal_page_last 2389
_journal_paper_doi 10.1021/ic0009223
_journal_volume 40
_journal_year 2001
_chemical_formula_sum 'C13 H13 Cl Cu N8 O4'
_chemical_formula_weight 444.30
_chemical_name_systematic
; 
 ? 
;
_space_group_IT_number 14
_symmetry_cell_setting monoclinic
_symmetry_space_group_name_Hall '-P 2yn'
_symmetry_space_group_name_H-M 'P 1 21/n 1'
_atom_sites_solution_hydrogens geom
_atom_sites_solution_primary direct
_atom_sites_solution_secondary difmap
_audit_creation_method SHELXL
_cell_angle_alpha 90.00
_cell_angle_beta 100.797(10)
_cell_angle_gamma 90.00
_cell_formula_units_Z 4
_cell_length_a 7.7155(6)
_cell_length_b 13.459(2)
_cell_length_c 16.671(3)
_cell_measurement_reflns_used 25
_cell_measurement_temperature 293(2)
_cell_volume 1700.5(4)
_computing_cell_refinement CAD4
_computing_data_collection CAD4
_computing_data_reduction MolEn
_computing_molecular_graphics ORTEP
_computing_publication_material 'SHELXL-93 (Sheldrick, 1993)'
_computing_structure_refinement 'SHELXL-93 (Sheldrick, 1993)'
_computing_structure_solution 'SHELXS-86 (Sheldrick, 1990)'
_diffrn_ambient_temperature 293(2)
_diffrn_measurement_device 'Enraf-Nonius CAD4'
_diffrn_measurement_method \t-2\t
_diffrn_radiation_monochromator graphite
_diffrn_radiation_source 'fine-focus sealed tube'
_diffrn_radiation_type MoK\a
_diffrn_radiation_wavelength 0.71073
_diffrn_reflns_av_R_equivalents 0.0457
_diffrn_reflns_av_sigmaI/netI 0.0301
_diffrn_reflns_limit_h_max 9
_diffrn_reflns_limit_h_min 0
_diffrn_reflns_limit_k_max 15
_diffrn_reflns_limit_k_min 0
_diffrn_reflns_limit_l_max 19
_diffrn_reflns_limit_l_min -19
_diffrn_reflns_number 3224
_diffrn_reflns_theta_max 24.98
_diffrn_reflns_theta_min 2.49
_diffrn_standards_decay_% 0.8
_diffrn_standards_interval_time '1 h'
_diffrn_standards_number 2
_exptl_absorpt_coefficient_mu 1.482
_exptl_absorpt_correction_T_max 1.258
_exptl_absorpt_correction_T_min 0.722
_exptl_absorpt_correction_type DIFABS
_exptl_crystal_colour 'Dark Green'
_exptl_crystal_density_diffrn 1.735
_exptl_crystal_description Prism
_exptl_crystal_F_000 900
_exptl_crystal_size_max 0.35
_exptl_crystal_size_mid 0.25
_exptl_crystal_size_min 0.20
_refine_diff_density_max 0.453
_refine_diff_density_min -0.741
_refine_diff_density_rms 0.073
_refine_ls_extinction_method none
_refine_ls_goodness_of_fit_all 1.076
_refine_ls_goodness_of_fit_obs 1.049
_refine_ls_hydrogen_treatment isotropic
_refine_ls_matrix_type full
_refine_ls_number_parameters 296
_refine_ls_number_reflns 2989
_refine_ls_number_restraints 0
_refine_ls_restrained_S_all 1.076
_refine_ls_restrained_S_obs 1.049
_refine_ls_R_factor_all 0.0663
_refine_ls_R_factor_obs 0.0445
_refine_ls_shift/esd_max 0.001
_refine_ls_shift/esd_mean 0.000
_refine_ls_structure_factor_coef Fsqd
_refine_ls_weighting_details 'w=1/[\s^2^(Fo^2^)+(0.0573P)^2^+2.8206P] where P=(Fo^2^+2Fc^2^)/3'
_refine_ls_weighting_scheme calc
_refine_ls_wR_factor_all 0.1276
_refine_ls_wR_factor_obs 0.1064
_reflns_number_observed 2261
_reflns_number_total 2989
_reflns_observed_criterion >2sigma(I)
_cod_data_source_file ic0009223_3.cif
_cod_data_source_block '[CuL'(ClO4)]n'
_cod_depositor_comments
;
The following automatic conversions were performed:

'_symmetry_cell_setting' value 'Monoclinic' changed to 'monoclinic'
according to the built-in table from CIF Core dictionary named
'cif_core.dic' version 2.4.1 from 2010-06-29.

Automatic conversion script
Id: cif_fix_values 1646 2011-03-28 12:23:43Z adriana 

The following automatic conversions were performed:

'_refine_ls_weighting_scheme' value 'calc
w=1/[\s^2^(Fo^2^)+(0.0573P)^2^+2.8206P] where P=(Fo^2^+2Fc^2^)/3' was
changed to 'calc'. New tag '_refine_ls_weighting_details' was
created. The value of the new tag was set to
'w=1/[\s^2^(Fo^2^)+(0.0573P)^2^+2.8206P] where P=(Fo^2^+2Fc^2^)/3'.

Automatic conversion script
Id: cif_fix_values 3143 2015-03-26 13:38:13Z robertas 
;
_cod_original_cell_volume 1700.6(4)
_cod_original_sg_symbol_H-M 'P 21/n  [No. 14]'
_cod_database_code 4319590

loop_
_symmetry_equiv_pos_as_xyz
'x, y, z'
'-x+1/2, y+1/2, -z+1/2'
'-x, -y, -z'
'x-1/2, -y-1/2, z-1/2'

loop_
_atom_site_aniso_label
_atom_site_aniso_U_11
_atom_site_aniso_U_22
_atom_site_aniso_U_33
_atom_site_aniso_U_23
_atom_site_aniso_U_13
_atom_site_aniso_U_12
Cu 0.0485(3) 0.0366(3) 0.0403(3) 0.0025(2) 0.0035(2) -0.0051(2)
Cl 0.0409(6) 0.0610(7) 0.0407(5) 0.0088(5) 0.0113(4) 0.0103(5)
N1 0.028(2) 0.036(2) 0.039(2) 0.0007(14) 0.0125(13) 0.0009(13)
N2 0.044(2) 0.045(2) 0.047(2) -0.004(2) 0.004(2) 0.004(2)
N3 0.032(2) 0.048(2) 0.045(2) -0.005(2) 0.0086(14) -0.0042(15)
N4 0.041(2) 0.046(2) 0.038(2) 0.0016(15) 0.0086(15) -0.009(2)
N5 0.033(2) 0.042(2) 0.039(2) 0.0019(14) 0.0096(14) -0.0022(14)
N6 0.120(4) 0.039(2) 0.072(3) 0.013(2) -0.023(3) -0.019(2)
N7 0.089(3) 0.044(2) 0.053(2) 0.000(2) 0.005(2) 0.001(2)
N8 0.180(7) 0.082(4) 0.069(3) 0.009(3) -0.023(4) 0.033(4)
C1 0.028(2) 0.041(2) 0.038(2) 0.001(2) 0.013(2) 0.009(2)
C2 0.039(2) 0.049(2) 0.041(2) 0.006(2) 0.016(2) 0.013(2)
C3 0.055(3) 0.038(2) 0.052(3) 0.008(2) 0.026(2) 0.009(2)
C4 0.041(2) 0.040(2) 0.046(2) 0.001(2) 0.021(2) -0.001(2)
C5 0.031(2) 0.036(2) 0.038(2) -0.002(2) 0.014(2) 0.002(2)
C6 0.031(2) 0.051(2) 0.041(2) -0.001(2) 0.004(2) 0.002(2)
C7 0.043(3) 0.065(3) 0.049(3) -0.014(2) 0.013(2) -0.016(2)
C8 0.048(3) 0.078(4) 0.072(4) -0.035(3) 0.016(3) -0.004(3)
C9 0.054(3) 0.057(3) 0.072(4) -0.017(3) -0.003(3) 0.015(2)
C10 0.036(2) 0.039(2) 0.048(2) -0.004(2) 0.010(2) -0.004(2)
C11 0.048(3) 0.057(3) 0.044(2) -0.004(2) 0.009(2) 0.011(2)
C12 0.048(3) 0.082(4) 0.049(3) 0.011(3) 0.023(2) 0.005(3)
C13 0.043(3) 0.068(3) 0.052(3) 0.014(2) 0.011(2) -0.010(2)
O1 0.053(2) 0.080(3) 0.123(4) 0.010(2) 0.011(2) 0.018(2)
O2 0.061(3) 0.136(4) 0.132(4) 0.053(3) 0.032(3) -0.009(3)
O3 0.133(4) 0.175(6) 0.060(3) 0.053(3) 0.005(3) -0.020(4)
O4 0.129(5) 0.143(5) 0.154(5) -0.077(4) -0.014(4) 0.045(4)

loop_
_atom_site_label
_atom_site_type_symbol
_atom_site_fract_x
_atom_site_fract_y
_atom_site_fract_z
_atom_site_U_iso_or_equiv
_atom_site_thermal_displace_type
_atom_site_occupancy
_atom_site_calc_flag
_atom_site_refinement_flags
_atom_site_disorder_group
Cu Cu 0.15445(7) 0.74785(4) 0.86187(3) 0.0424(2) Uani 1 d . .
Cl Cl -0.35000(14) 0.78728(9) 0.85699(6) 0.0470(3) Uani 1 d . .
N1 N 0.1620(4) 0.6017(2) 0.9042(2) 0.0333(7) Uani 1 d . .
N2 N 0.1807(5) 0.7956(3) 0.9757(2) 0.0459(8) Uani 1 d . .
N3 N 0.2581(4) 0.7409(2) 1.0400(2) 0.0414(8) Uani 1 d . .
N4 N 0.1318(4) 0.6966(3) 0.7499(2) 0.0416(8) Uani 1 d . .
N5 N 0.0591(4) 0.6078(2) 0.7266(2) 0.0375(7) Uani 1 d . .
N6 N 0.1380(7) 0.8867(3) 0.8271(3) 0.083(2) Uani 1 d . .
N7 N 0.0541(6) 0.9186(3) 0.7668(3) 0.0631(11) Uani 1 d . .
N8 N -0.0269(10) 0.9535(4) 0.7100(3) 0.116(2) Uani 1 d . .
C1 C 0.2584(5) 0.5761(3) 0.9776(2) 0.0349(8) Uani 1 d . .
C2 C 0.2582(6) 0.4807(3) 1.0080(3) 0.0417(10) Uani 1 d . .
C3 C 0.1588(6) 0.4084(3) 0.9630(3) 0.0463(10) Uani 1 d . .
C4 C 0.0613(6) 0.4334(3) 0.8877(3) 0.0408(9) Uani 1 d . .
C5 C 0.0654(5) 0.5303(3) 0.8600(2) 0.0337(8) Uani 1 d . .
C6 C 0.3654(5) 0.6562(3) 1.0271(3) 0.0415(9) Uani 1 d . .
C7 C 0.2275(6) 0.7794(4) 1.1102(3) 0.0517(11) Uani 1 d . .
C8 C 0.1255(7) 0.8615(4) 1.0906(4) 0.0654(15) Uani 1 d . .
C9 C 0.0998(7) 0.8688(4) 1.0071(4) 0.0628(14) Uani 1 d . .
C10 C -0.0453(6) 0.5582(3) 0.7786(3) 0.0406(9) Uani 1 d . .
C11 C 0.0874(6) 0.5820(4) 0.6526(3) 0.0497(11) Uani 1 d . .
C12 C 0.1838(6) 0.6565(4) 0.6269(3) 0.0577(13) Uani 1 d . .
C13 C 0.2093(6) 0.7257(4) 0.6885(3) 0.0540(12) Uani 1 d . .
O1 O -0.1906(5) 0.7335(3) 0.8767(3) 0.0861(13) Uani 1 d . .
O2 O -0.4899(6) 0.7263(4) 0.8729(3) 0.108(2) Uani 1 d . .
O3 O -0.3831(7) 0.8142(5) 0.7758(3) 0.124(2) Uani 1 d . .
O4 O -0.3344(8) 0.8727(5) 0.9063(4) 0.147(3) Uani 1 d . .
H2 H 0.3223(56) 0.4687(32) 1.0585(27) 0.044(12) Uiso 1 d . .
H3 H 0.1531(59) 0.3478(34) 0.9838(26) 0.048(12) Uiso 1 d . .
H4 H -0.0116(63) 0.3832(36) 0.8571(28) 0.055(13) Uiso 1 d . .
H6A H 0.4479(59) 0.6742(32) 0.9945(27) 0.048(12) Uiso 1 d . .
H6B H 0.4105(58) 0.6334(33) 1.0814(29) 0.051(12) Uiso 1 d . .
H7 H 0.2735(73) 0.7492(37) 1.1630(35) 0.072(17) Uiso 1 d . .
H8 H 0.0883(66) 0.9049(38) 1.1264(31) 0.064(15) Uiso 1 d . .
H9 H 0.0421(66) 0.9128(36) 0.9719(29) 0.055(14) Uiso 1 d . .
H10A H -0.1305(50) 0.5991(27) 0.7869(21) 0.023(9) Uiso 1 d . .
H10B H -0.0900(53) 0.4987(32) 0.7503(24) 0.040(11) Uiso 1 d . .
H11 H 0.0462(54) 0.5276(32) 0.6317(24) 0.036(12) Uiso 1 d . .
H12 H 0.2173(68) 0.6550(38) 0.5732(32) 0.069(15) Uiso 1 d . .
H13 H 0.2730(58) 0.7922(34) 0.6962(25) 0.047(12) Uiso 1 d . .

loop_
_atom_type_symbol
_atom_type_description
_atom_type_scat_dispersion_real
_atom_type_scat_dispersion_imag
_atom_type_scat_source
C C 0.0033 0.0016 'International Tables Vol C Tables 4.2.6.8 and 6.1.1.4'
H H 0.0000 0.0000 'International Tables Vol C Tables 4.2.6.8 and 6.1.1.4'
N N 0.0061 0.0033 'International Tables Vol C Tables 4.2.6.8 and 6.1.1.4'
Cu Cu 0.3201 1.2651 'International Tables Vol C Tables 4.2.6.8 and 6.1.1.4'
Cl Cl 0.1484 0.1585 'International Tables Vol C Tables 4.2.6.8 and 6.1.1.4'
O O 0.0106 0.0060 'International Tables Vol C Tables 4.2.6.8 and 6.1.1.4'

loop_
_geom_angle_atom_site_label_1
_geom_angle_atom_site_label_2
_geom_angle_atom_site_label_3
_geom_angle
_geom_angle_site_symmetry_1
_geom_angle_site_symmetry_3
_geom_angle_publ_flag
N6 Cu N4 93.7(2) . . yes
N6 Cu N2 87.9(2) . . yes
N4 Cu N2 178.24(14) . . yes
N6 Cu N1 176.4(2) . . yes
N4 Cu N1 88.97(13) . . yes
N2 Cu N1 89.42(14) . . yes
O3 Cl O4 109.8(4) . . ?
O3 Cl O1 110.9(3) . . ?
O4 Cl O1 107.9(3) . . ?
O3 Cl O2 109.1(3) . . ?
O4 Cl O2 110.4(4) . . ?
O1 Cl O2 108.7(3) . . ?
C5 N1 C1 117.9(3) . . ?
C5 N1 Cu 120.6(3) . . ?
C1 N1 Cu 121.5(3) . . ?
C9 N2 N3 105.4(4) . . ?
C9 N2 Cu 130.4(3) . . ?
N3 N2 Cu 122.5(3) . . ?
C7 N3 N2 111.1(4) . . ?
C7 N3 C6 129.3(4) . . ?
N2 N3 C6 119.5(3) . . ?
C13 N4 N5 105.1(4) . . ?
C13 N4 Cu 130.6(3) . . ?
N5 N4 Cu 122.9(2) . . ?
C11 N5 N4 111.5(4) . . ?
C11 N5 C10 129.4(4) . . ?
N4 N5 C10 119.0(3) . . ?
N7 N6 Cu 126.9(4) . . yes
N8 N7 N6 177.0(6) . . ?
N1 C1 C2 122.1(4) . . ?
N1 C1 C6 117.8(3) . . ?
C2 C1 C6 120.1(4) . . ?
C3 C2 C1 119.8(4) . . ?
C2 C3 C4 118.6(4) . . ?
C3 C4 C5 119.4(4) . . ?
N1 C5 C4 122.3(4) . . ?
N1 C5 C10 118.4(3) . . ?
C4 C5 C10 119.3(4) . . ?
N3 C6 C1 112.0(3) . . ?
N3 C7 C8 107.0(5) . . ?
C7 C8 C9 105.6(5) . . ?
N2 C9 C8 110.9(5) . . ?
N5 C10 C5 111.6(3) . . ?
N5 C11 C12 106.9(5) . . ?
C11 C12 C13 105.9(4) . . ?
N4 C13 C12 110.6(4) . . ?

loop_
_geom_bond_atom_site_label_1
_geom_bond_atom_site_label_2
_geom_bond_distance
_geom_bond_site_symmetry_2
_geom_bond_publ_flag
Cu N6 1.954(4) . yes
Cu N4 1.967(3) . yes
Cu N2 1.978(4) . yes
Cu N1 2.088(3) . yes
Cl O3 1.378(4) . ?
Cl O4 1.405(5) . ?
Cl O1 1.412(4) . ?
Cl O2 1.420(4) . ?
N1 C5 1.348(5) . ?
N1 C1 1.351(5) . ?
N2 C9 1.325(6) . ?
N2 N3 1.344(5) . ?
N3 C7 1.340(6) . ?
N3 C6 1.449(5) . ?
N4 C13 1.338(5) . ?
N4 N5 1.345(5) . ?
N5 C11 1.339(5) . ?
N5 C10 1.451(5) . ?
N6 N7 1.171(6) . ?
N7 N8 1.134(6) . ?
C1 C2 1.381(6) . ?
C1 C6 1.506(6) . ?
C2 C3 1.372(6) . ?
C3 C4 1.378(6) . ?
C4 C5 1.385(6) . ?
C5 C10 1.511(6) . ?
C7 C8 1.360(8) . ?
C8 C9 1.373(8) . ?
C11 C12 1.364(7) . ?
C12 C13 1.372(7) . ?

loop_
_geom_torsion_atom_site_label_1
_geom_torsion_atom_site_label_2
_geom_torsion_atom_site_label_3
_geom_torsion_atom_site_label_4
_geom_torsion
_geom_torsion_site_symmetry_1
_geom_torsion_site_symmetry_2
_geom_torsion_site_symmetry_3
_geom_torsion_site_symmetry_4
_geom_torsion_publ_flag
N6 Cu N1 C5 104.0(26) . . . . ?
N4 Cu N1 C5 -35.4(3) . . . . ?
N2 Cu N1 C5 145.3(3) . . . . ?
N6 Cu N1 C1 -73.7(26) . . . . ?
N4 Cu N1 C1 146.9(3) . . . . ?
N2 Cu N1 C1 -32.3(3) . . . . ?
N6 Cu N2 C9 40.3(5) . . . . ?
N4 Cu N2 C9 -161.4(45) . . . . ?
N1 Cu N2 C9 -137.4(5) . . . . ?
N6 Cu N2 N3 -156.7(4) . . . . ?
N4 Cu N2 N3 1.6(49) . . . . ?
N1 Cu N2 N3 25.6(3) . . . . ?
C9 N2 N3 C7 -0.4(5) . . . . ?
Cu N2 N3 C7 -167.1(3) . . . . ?
C9 N2 N3 C6 -177.3(4) . . . . ?
Cu N2 N3 C6 16.0(5) . . . . ?
N6 Cu N4 C13 44.9(5) . . . . ?
N2 Cu N4 C13 -113.4(46) . . . . ?
N1 Cu N4 C13 -137.4(4) . . . . ?
N6 Cu N4 N5 -150.3(3) . . . . ?
N2 Cu N4 N5 51.3(48) . . . . ?
N1 Cu N4 N5 27.3(3) . . . . ?
C13 N4 N5 C11 -0.8(5) . . . . ?
Cu N4 N5 C11 -168.8(3) . . . . ?
C13 N4 N5 C10 -176.4(4) . . . . ?
Cu N4 N5 C10 15.6(5) . . . . ?
N4 Cu N6 N7 34.0(6) . . . . ?
N2 Cu N6 N7 -146.6(6) . . . . ?
N1 Cu N6 N7 -105.3(25) . . . . ?
Cu N6 N7 N8 159.1(135) . . . . ?
C5 N1 C1 C2 -0.8(5) . . . . ?
Cu N1 C1 C2 176.9(3) . . . . ?
C5 N1 C1 C6 -179.6(3) . . . . ?
Cu N1 C1 C6 -1.9(4) . . . . ?
N1 C1 C2 C3 0.4(6) . . . . ?
C6 C1 C2 C3 179.3(4) . . . . ?
C1 C2 C3 C4 0.2(6) . . . . ?
C2 C3 C4 C5 -0.4(6) . . . . ?
C1 N1 C5 C4 0.6(5) . . . . ?
Cu N1 C5 C4 -177.2(3) . . . . ?
C1 N1 C5 C10 179.0(3) . . . . ?
Cu N1 C5 C10 1.2(4) . . . . ?
C3 C4 C5 N1 0.0(6) . . . . ?
C3 C4 C5 C10 -178.4(4) . . . . ?
C7 N3 C6 C1 119.2(5) . . . . ?
N2 N3 C6 C1 -64.6(5) . . . . ?
N1 C1 C6 N3 54.8(5) . . . . ?
C2 C1 C6 N3 -124.0(4) . . . . ?
N2 N3 C7 C8 0.5(5) . . . . ?
C6 N3 C7 C8 177.0(4) . . . . ?
N3 C7 C8 C9 -0.4(6) . . . . ?
N3 N2 C9 C8 0.2(6) . . . . ?
Cu N2 C9 C8 165.4(4) . . . . ?
C7 C8 C9 N2 0.1(6) . . . . ?
C11 N5 C10 C5 120.9(4) . . . . ?
N4 N5 C10 C5 -64.4(5) . . . . ?
N1 C5 C10 N5 53.3(5) . . . . ?
C4 C5 C10 N5 -128.2(4) . . . . ?
N4 N5 C11 C12 0.6(5) . . . . ?
C10 N5 C11 C12 175.6(4) . . . . ?
N5 C11 C12 C13 -0.1(5) . . . . ?
N5 N4 C13 C12 0.7(5) . . . . ?
Cu N4 C13 C12 167.4(3) . . . . ?
C11 C12 C13 N4 -0.4(6) . . . . ?
